data_2104281
loop_
_publ_author_name
'Bendeif, El-Eulmi'
'Lecomte, Claude'
'Dahaoui, Slimane'

_publ_section_title
;
 Following an isosymmetric phase transition by changes in bond lengths
 and anisotropic displacement parameters: the case of
 <i>meta</i>-carboxyphenylammonium phosphite
;
_journal_issue 1
_journal_name_full 'Acta Crystallographica Section B'
_journal_page_first 59
_journal_page_last 67
_journal_paper_doi 10.1107/S0108768108042298
_journal_volume 65
_journal_year 2009
_chemical_formula_iupac '(C7 H8 N O2) +,(H2 P O3) -'
_chemical_formula_moiety 'C7 H8 N O2, H2 O3 P'
_chemical_formula_structural 'C7 H10 N1 O5 P1'
_chemical_formula_sum 'C7 H10 N O5 P'
_chemical_formula_weight 219.13
_chemical_name_common 'm-carboxyphenyl ammonium monohydrogenphosphite'
_space_group_IT_number 14
_symmetry_cell_setting monoclinic
_symmetry_space_group_name_Hall '-P 2ybc'
_symmetry_space_group_name_H-M 'P 1 21/c 1'
_cell_angle_alpha 90.00
_cell_angle_beta 104.73(3)
_cell_angle_gamma 90.00
_cell_formula_units_Z 4
_cell_length_a 13.036(3)
_cell_length_b 11.538(2)
_cell_length_c 6.6366(13)
_cell_measurement_reflns_used 26411
_cell_measurement_temperature 293(2)
_cell_measurement_theta_max 30.00
_cell_measurement_theta_min 4.75
_cell_volume 965.4(4)
_computing_cell_refinement 'CrysAlis RED (Oxford Diffraction, 2006)'
_computing_data_collection 'CrysAlis CCD (Oxford Diffraction, 2006)'
_computing_data_reduction 'CrysAlis RED (Oxford Diffraction, 2006)'
_computing_molecular_graphics 'ORTEPIII (Burnett,M. N & Johnson, C. K, 1996)'
_computing_publication_material 'WinGX publication routines (Farrugia, 1999)'
_computing_structure_refinement 'SHELXL-97 (Sheldrick, 1997)'
_computing_structure_solution 'SHELXS-97 (Sheldrick, 1997)'
_diffrn_ambient_temperature 293(2)
_diffrn_measured_fraction_theta_full 0.7035
_diffrn_measured_fraction_theta_max 0.993
_diffrn_measurement_device Xcalibur-Saphire2
_diffrn_measurement_method \w
_diffrn_radiation_monochromator graphite
_diffrn_radiation_source 'fine-focus sealed tube'
_diffrn_radiation_type MoK\a
_diffrn_radiation_wavelength 0.71073
_diffrn_reflns_av_R_equivalents 0.041
_diffrn_reflns_av_sigmaI/netI 0.0373
_diffrn_reflns_limit_h_max 18
_diffrn_reflns_limit_h_min -17
_diffrn_reflns_limit_k_max 0
_diffrn_reflns_limit_k_min -16
_diffrn_reflns_limit_l_max 0
_diffrn_reflns_limit_l_min -9
_diffrn_reflns_number 26411
_diffrn_reflns_theta_max 30.00
_diffrn_reflns_theta_min 4.75
_exptl_absorpt_coefficient_mu 0.281
_exptl_absorpt_correction_T_max 0.946
_exptl_absorpt_correction_T_min 0.896
_exptl_absorpt_correction_type integration
_exptl_absorpt_process_details 'Absorb, (DeTitta, 1985)'
_exptl_crystal_colour brown
_exptl_crystal_density_diffrn 1.508
_exptl_crystal_density_method 'not measured'
_exptl_crystal_description plate
_exptl_crystal_F_000 456
_exptl_crystal_size_max 0.40
_exptl_crystal_size_mid 0.40
_exptl_crystal_size_min 0.20
_refine_diff_density_max 0.273
_refine_diff_density_min -0.336
_refine_ls_extinction_method none
_refine_ls_goodness_of_fit_ref 0.993
_refine_ls_hydrogen_treatment mixed
_refine_ls_matrix_type full
_refine_ls_number_parameters 165
_refine_ls_number_reflns 2807
_refine_ls_number_restraints 0
_refine_ls_restrained_S_all 0.993
_refine_ls_R_factor_all 0.0534
_refine_ls_R_factor_gt 0.0371
_refine_ls_shift/su_max 0.000
_refine_ls_shift/su_mean 0.000
_refine_ls_structure_factor_coef Fsqd
_refine_ls_weighting_details 'calc w=1/[\s^2^(Fo^2^)+(0.0639P)^2^+0.0000P] where P=(Fo^2^+2Fc^2^)/3'
_refine_ls_weighting_scheme calc
_refine_ls_wR_factor_gt 0.0992
_refine_ls_wR_factor_ref 0.1034
_reflns_number_gt 2063
_reflns_number_total 2807
_reflns_threshold_expression >2sigma(I)
_cod_data_source_file bk5076.cif
_cod_data_source_block m-CPAMP_293K
_cod_depositor_comments
;
The following automatic conversions were performed:
'_geom_torsion_publ_flag' value 'Y' changed to 'y' according to
'/home/saulius/struct/CIF-dictionaries/cif_core.dic' dictionary named
'cif_core.dic' version 2.4.1 from 2010-06-29 (4 times).

Automatic conversion script
Id: cif_fix_enum 1527 2010-12-29 10:47:43Z saulius 

The following automatic conversions were performed:

'_geom_torsion_publ_flag' value 'Y' changed to 'y' according to
/home/saulius/struct/CIF-dictionaries/cif_core.dic dictionary named
'cif_core.dic' version 2.4.1 from 2010-06-29 (4 times).

Automatic conversion script
Id: cif_fix_values 1715 2011-07-08 13:25:40Z adriana 
;
_cod_original_formula_sum 'C7 H10 N1 O5 P1'
_cod_database_code 2104281

loop_
_symmetry_equiv_pos_as_xyz
'x, y, z'
'-x, y+1/2, -z+1/2'
'-x, -y, -z'
'x, -y-1/2, z-1/2'

loop_
_atom_site_type_symbol
_atom_site_label
_atom_site_fract_x
_atom_site_fract_y
_atom_site_fract_z
_atom_site_U_iso_or_equiv
_atom_site_adp_type
_atom_site_calc_flag
_atom_site_refinement_flags
_atom_site_occupancy
_atom_site_disorder_assembly
_atom_site_disorder_group
H H5 0.1278(14) 0.6071(16) 0.008(2) 0.050(5) Uiso d . 1 . .
H H6 0.1955(12) 0.8086(13) 0.104(2) 0.035(4) Uiso d . 1 . .
H H3 0.4417(12) 0.5040(14) 0.225(2) 0.044(4) Uiso d . 1 . .
H H11 0.0527(12) 0.2268(14) -0.017(2) 0.048(4) Uiso d . 1 . .
H H7 0.3723(14) 0.8526(16) 0.211(3) 0.058(5) Uiso d . 1 . .
H H8 0.1949(14) 0.4182(14) -0.060(3) 0.049(4) Uiso d . 1 . .
H H10 0.2138(19) 0.3977(18) 0.181(3) 0.082(6) Uiso d . 1 . .
H H9 0.3012(19) 0.3710(18) 0.079(3) 0.080(7) Uiso d . 1 . .
P P1 0.10445(3) 0.13531(3) -0.01752(6) 0.03572(13) Uani d . 1 . .
O O3 0.20964(7) 0.16772(9) -0.05157(17) 0.0454(3) Uani d . 1 . .
O O4 0.10345(9) 0.06901(10) 0.17558(15) 0.0533(3) Uani d . 1 . .
O O5 0.04365(10) 0.06885(13) -0.21676(16) 0.0639(4) Uani d . 1 . .
H H12 0.001(2) 0.016(2) -0.196(4) 0.096 Uiso d . 1 . .
N N1 0.24297(9) 0.42377(10) 0.0673(2) 0.0358(3) Uani d . 1 . .
O O1 0.59823(8) 0.61087(9) 0.35419(18) 0.0478(3) Uani d . 1 . .
O O2 0.56758(8) 0.80059(8) 0.36805(19) 0.0511(3) Uani d . 1 . .
C C1 0.53616(10) 0.70225(11) 0.3236(2) 0.0345(3) Uani d . 1 . .
C C2 0.42153(10) 0.67703(11) 0.2333(2) 0.0320(3) Uani d . 1 . .
C C3 0.38699(10) 0.56395(11) 0.1909(2) 0.0331(3) Uani d . 1 . .
C C4 0.27981(10) 0.54327(11) 0.11227(19) 0.0324(3) Uani d . 1 . .
C C5 0.20668(11) 0.63335(12) 0.0767(2) 0.0387(3) Uani d . 1 . .
C C6 0.24259(11) 0.74588(13) 0.1175(2) 0.0408(3) Uani d . 1 . .
C C7 0.34918(11) 0.76837(12) 0.1949(2) 0.0373(3) Uani d . 1 . .
H H1 0.6608(16) 0.6387(15) 0.395(3) 0.056 Uiso d . 1 . .

loop_
_atom_site_aniso_label
_atom_site_aniso_U_11
_atom_site_aniso_U_22
_atom_site_aniso_U_33
_atom_site_aniso_U_12
_atom_site_aniso_U_13
_atom_site_aniso_U_23
P1 0.02716(18) 0.0416(2) 0.0360(2) -0.00476(13) 0.00350(13) 0.00284(14)
O3 0.0274(5) 0.0541(6) 0.0519(7) -0.0065(4) 0.0049(4) 0.0041(5)
O4 0.0521(6) 0.0694(8) 0.0317(5) -0.0281(5) -0.0018(4) 0.0040(5)
O5 0.0619(8) 0.0905(10) 0.0334(6) -0.0415(7) 0.0016(5) 0.0026(5)
N1 0.0299(6) 0.0391(6) 0.0349(7) -0.0036(5) 0.0019(5) -0.0003(5)
O1 0.0315(5) 0.0376(6) 0.0656(7) 0.0022(4) -0.0039(5) -0.0003(5)
O2 0.0367(6) 0.0365(6) 0.0750(8) -0.0043(4) 0.0046(5) -0.0064(5)
C1 0.0333(7) 0.0346(7) 0.0347(7) -0.0018(5) 0.0067(5) 0.0000(5)
C2 0.0304(6) 0.0349(6) 0.0295(6) 0.0015(5) 0.0054(5) 0.0012(5)
C3 0.0296(6) 0.0334(7) 0.0335(7) 0.0021(5) 0.0031(5) 0.0020(5)
C4 0.0296(6) 0.0368(7) 0.0288(6) 0.0004(5) 0.0040(5) 0.0010(5)
C5 0.0288(6) 0.0469(8) 0.0382(7) 0.0039(5) 0.0045(5) -0.0015(6)
C6 0.0383(7) 0.0423(7) 0.0394(7) 0.0123(6) 0.0057(6) -0.0025(6)
C7 0.0416(7) 0.0352(7) 0.0334(7) 0.0047(6) 0.0067(5) -0.0034(5)

loop_
_atom_type_symbol
_atom_type_description
_atom_type_scat_dispersion_real
_atom_type_scat_dispersion_imag
_atom_type_scat_source
C C 0.0033 0.0016 'International Tables Vol C Tables 4.2.6.8 and 6.1.1.4'
H H 0 0 'International Tables Vol C Tables 4.2.6.8 and 6.1.1.4'
N N 0.0061 0.0033 'International Tables Vol C Tables 4.2.6.8 and 6.1.1.4'
O O 0.0106 0.006 'International Tables Vol C Tables 4.2.6.8 and 6.1.1.4'
P P 0.1023 0.0942 'International Tables Vol C Tables 4.2.6.8 and 6.1.1.4'

loop_
_geom_angle_atom_site_label_1
_geom_angle_atom_site_label_2
_geom_angle_atom_site_label_3
_geom_angle_site_symmetry_1
_geom_angle_site_symmetry_3
_geom_angle
_geom_angle_publ_flag
O3 P1 O4 . . 117.80(6) ?
O3 P1 O5 . . 106.45(7) ?
O4 P1 O5 . . 111.21(6) ?
O3 P1 H11 . . 107.8(7) ?
O4 P1 H11 . . 107.8(7) ?
O5 P1 H11 . . 105.1(7) ?
P1 O5 H12 . . 114.9(17) ?
C4 N1 H8 . . 111.4(11) ?
C4 N1 H10 . . 107.8(12) ?
H8 N1 H10 . . 112.3(18) ?
C4 N1 H9 . . 111.6(12) ?
H8 N1 H9 . . 111.9(16) ?
H10 N1 H9 . . 101.3(17) ?
C1 O1 H1 . . 104.4(12) ?
O2 C1 O1 . . 123.71(13) ?
O2 C1 C2 . . 121.38(12) ?
O1 C1 C2 . . 114.89(11) ?
C3 C2 C7 . . 120.34(12) ?
C3 C2 C1 . . 120.41(11) ?
C7 C2 C1 . . 119.24(12) ?
C4 C3 C2 . . 118.96(12) ?
C4 C3 H3 . . 124.9(9) ?
C2 C3 H3 . . 116.1(9) ?
C3 C4 C5 . . 121.27(12) ?
C3 C4 N1 . . 119.12(11) ?
C5 C4 N1 . . 119.60(12) ?
C6 C5 C4 . . 119.04(13) ?
C6 C5 H5 . . 126.6(10) ?
C4 C5 H5 . . 114.2(10) ?
C7 C6 C5 . . 120.57(13) ?
C7 C6 H6 . . 117.6(9) ?
C5 C6 H6 . . 121.6(9) ?
C6 C7 C2 . . 119.80(13) ?
C6 C7 H7 . . 117.6(10) ?
C2 C7 H7 . . 122.4(10) ?

loop_
_geom_bond_atom_site_label_1
_geom_bond_atom_site_label_2
_geom_bond_site_symmetry_2
_geom_bond_distance
_geom_bond_publ_flag
P1 O3 . 1.4931(11) ?
P1 O4 . 1.4954(11) ?
P1 O5 . 1.5593(12) ?
P1 H11 . 1.253(16) ?
O5 H12 . 0.85(3) ?
N1 C4 . 1.4657(17) ?
N1 H8 . 0.917(18) ?
N1 H10 . 0.97(2) ?
N1 H9 . 0.96(2) ?
O1 C1 . 1.3130(16) ?
O1 H1 . 0.85(2) ?
O2 C1 . 1.2169(16) ?
C1 C2 . 1.4905(18) ?
C2 C3 . 1.3855(18) ?
C2 C7 . 1.3938(18) ?
C3 C4 . 1.3823(18) ?
C3 H3 . 0.978(16) ?
C4 C5 . 1.3894(18) ?
C5 C6 . 1.384(2) ?
C5 H5 . 1.058(18) ?
C6 C7 . 1.378(2) ?
C6 H6 . 0.938(15) ?
C7 H7 . 1.016(18) ?

loop_
_geom_hbond_atom_site_label_D
_geom_hbond_atom_site_label_H
_geom_hbond_atom_site_label_A
_geom_hbond_site_symmetry_A
_geom_hbond_distance_DH
_geom_hbond_distance_HA
_geom_hbond_distance_DA
_geom_hbond_angle_DHA
O(5) H(12) O(4) 3_555 0.86(3) 1.71(3) 2.5590(19) 168(3)
O(1) H(1) O(3) 2_655 0.85(2) 1.78(3) 2.5982(16) 161.1(19)
N(1) H(8) O(4) 4_565 0.917(19) 1.860(19) 2.7693(17) 170.9(16)
N(1) H(9) O(2) 2_645 0.96(2) 1.84(3) 2.7865(17) 166(2)
N(1) H(10) O(3) 4_566 0.97(3) 1.94(3) 2.8740(18) 159(2)

loop_
_geom_torsion_atom_site_label_1
_geom_torsion_atom_site_label_2
_geom_torsion_atom_site_label_3
_geom_torsion_atom_site_label_4
_geom_torsion_site_symmetry_1
_geom_torsion_site_symmetry_2
_geom_torsion_site_symmetry_3
_geom_torsion_site_symmetry_4
_geom_torsion
_geom_torsion_publ_flag
O2 C1 C2 C3 . . . . -177.61(14) y
O1 C1 C2 C3 . . . . 1.0(2) y
O2 C1 C2 C7 . . . . 1.4(2) y
O1 C1 C2 C7 . . . . -179.99(12) y
C7 C2 C3 C4 . . . . -0.6(2) ?
C1 C2 C3 C4 . . . . 178.32(12) ?
C2 C3 C4 C5 . . . . -0.5(2) ?
C2 C3 C4 N1 . . . . 180.00(12) ?
C3 C4 C5 C6 . . . . 1.2(2) ?
N1 C4 C5 C6 . . . . -179.27(12) ?
C4 C5 C6 C7 . . . . -0.8(2) ?
C5 C6 C7 C2 . . . . -0.3(2) ?
C3 C2 C7 C6 . . . . 1.0(2) ?
C1 C2 C7 C6 . . . . -177.97(13) ?

loop_
_cod_related_entry_id
_cod_related_entry_database
_cod_related_entry_code
1 ChemSpider 21140085
